data_7154791
loop_
_publ_author_name
'Coffinet, Micha\"el'
'Lamy, Samantha'
'Jaroschik, Florian'
'Vasse, Jean-Luc'

_publ_section_title
;
 Cyclopent-2-enylaluminium as allylzinc precursor for the
 diastereoselective allylmetallation of non-racemic imines: applications
 to the synthesis of enantiomerically enriched heterocycles.
;
_journal_issue 1
_journal_name_full 'Organic &amp; biomolecular chemistry'
_journal_page_first 69
_journal_page_last 73
_journal_paper_doi 10.1039/c5ob02184g
_journal_volume 14
_journal_year 2015
_chemical_absolute_configuration ad
_chemical_formula_sum 'C23 H27 N O'
_chemical_formula_weight 333.46
_chemical_name_systematic
;
 ?
;
_space_group_IT_number 4
_symmetry_cell_setting monoclinic
_symmetry_space_group_name_Hall 'P 2yb'
_symmetry_space_group_name_H-M 'P 1 21 1'
_atom_sites_solution_hydrogens geom
_atom_sites_solution_primary direct
_atom_sites_solution_secondary difmap
_audit_creation_method SHELXL-97
_audit_update_record
;
2015-10-15 deposited with the CCDC.
2015-11-05 downloaded from the CCDC.
;
_cell_angle_alpha 90.000(0)
_cell_angle_beta 102.872(5)
_cell_angle_gamma 90.000(0)
_cell_formula_units_Z 2
_cell_length_a 11.707(5)
_cell_length_b 6.566(5)
_cell_length_c 12.828(5)
_cell_measurement_reflns_used 9724
_cell_measurement_temperature 100(2)
_cell_measurement_theta_max 74.63
_cell_measurement_theta_min 3.87
_cell_volume 961.3(9)
_computing_cell_refinement 'Bruker SAINT'
_computing_data_collection 'Bruker APEX2'
_computing_data_reduction 'Bruker SAINT'
_computing_molecular_graphics 'Ortep-3 for Windows (Farrugia, 1997)'
_computing_publication_material 'WinGX publication routines (Farrugia, 1999)'
_computing_structure_refinement 'SHELXL-97 (Sheldrick, 1997)'
_computing_structure_solution 'SIR92 (Giacovazzo et al, 1993)'
_diffrn_ambient_temperature 100(2)
_diffrn_measured_fraction_theta_full 0.999
_diffrn_measured_fraction_theta_max 0.999
_diffrn_measurement_device_type CMOS
_diffrn_measurement_method '\f and \w scans'
_diffrn_radiation_monochromator 'multi-layer mirror'
_diffrn_radiation_source microsource
_diffrn_radiation_type CuK\a
_diffrn_radiation_wavelength 1.54178
_diffrn_reflns_av_R_equivalents 0.0303
_diffrn_reflns_av_sigmaI/netI 0.0144
_diffrn_reflns_limit_h_max 14
_diffrn_reflns_limit_h_min -14
_diffrn_reflns_limit_k_max 8
_diffrn_reflns_limit_k_min -8
_diffrn_reflns_limit_l_max 16
_diffrn_reflns_limit_l_min -16
_diffrn_reflns_number 36448
_diffrn_reflns_theta_full 74.63
_diffrn_reflns_theta_max 74.63
_diffrn_reflns_theta_min 3.53
_diffrn_standards_number 0
_exptl_absorpt_coefficient_mu 0.533
_exptl_absorpt_correction_type none
_exptl_crystal_colour colourless
_exptl_crystal_density_diffrn 1.152
_exptl_crystal_density_method 'not measured'
_exptl_crystal_description prismatic
_exptl_crystal_F_000 360
_exptl_crystal_size_max 0.25
_exptl_crystal_size_mid 0.15
_exptl_crystal_size_min 0.1
_refine_diff_density_max 0.182
_refine_diff_density_min -0.170
_refine_diff_density_rms 0.036
_refine_ls_abs_structure_details 'Flack H D (1983), Acta Cryst. A39, 876-881'
_refine_ls_abs_structure_Flack 0.02(16)
_refine_ls_extinction_method none
_refine_ls_goodness_of_fit_ref 1.031
_refine_ls_hydrogen_treatment mixed
_refine_ls_matrix_type full
_refine_ls_number_parameters 247
_refine_ls_number_reflns 3912
_refine_ls_number_restraints 1
_refine_ls_restrained_S_all 1.030
_refine_ls_R_factor_all 0.0277
_refine_ls_R_factor_gt 0.0274
_refine_ls_shift/su_max 0.001
_refine_ls_shift/su_mean 0.000
_refine_ls_structure_factor_coef Fsqd
_refine_ls_weighting_details 'calc w=1/[\s^2^(Fo^2^)+(0.0410P)^2^+0.1420P] where P=(Fo^2^+2Fc^2^)/3'
_refine_ls_weighting_scheme calc
_refine_ls_wR_factor_gt 0.0691
_refine_ls_wR_factor_ref 0.0695
_reflns_number_gt 3866
_reflns_number_total 3912
_reflns_threshold_expression >2sigma(I)
_cod_data_source_file c5ob02184g2.cif
_cod_data_source_block cu_14jlv001_0m
_cod_depositor_comments 'Adding full bibliography for 7154791--7154792.cif.'
_cod_original_sg_symbol_H-M P2(1)
_cod_database_code 7154791

loop_
_symmetry_equiv_pos_as_xyz
'x, y, z'
'-x, y+1/2, -z'

loop_
_atom_site_label
_atom_site_type_symbol
_atom_site_fract_x
_atom_site_fract_y
_atom_site_fract_z
_atom_site_U_iso_or_equiv
_atom_site_adp_type
_atom_site_occupancy
_atom_site_symmetry_multiplicity
_atom_site_calc_flag
_atom_site_refinement_flags
O1 O 0.07461(6) 0.66536(11) 0.57553(6) 0.02147(15) Uani 1 1 d .
N1 N -0.10619(7) 0.57884(12) 0.39995(6) 0.01684(17) Uani 1 1 d .
C8 C -0.28284(8) 0.75523(17) 0.15340(8) 0.0206(2) Uani 1 1 d .
H8 H -0.2763 0.8871 0.1805 0.025 Uiso 1 1 calc R
C7 C -0.24989(8) 0.60776(16) 0.22664(8) 0.0190(2) Uani 1 1 d .
C22 C 0.05977(9) 0.43767(17) 0.25171(8) 0.0243(2) Uani 1 1 d .
H005 H 0.0527 0.3312 0.2977 0.029 Uiso 1 1 calc R
C16 C -0.00132(8) 0.68657(15) 0.38112(8) 0.01737(19) Uani 1 1 d .
C17 C 0.03141(8) 0.63579(15) 0.27650(8) 0.0195(2) Uani 1 1 d .
C15 C -0.24816(9) 0.38322(16) 0.20284(8) 0.0234(2) Uani 1 1 d .
H15A H -0.3129 0.3503 0.1450 0.035 Uiso 1 1 calc R
H15B H -0.2544 0.3071 0.2652 0.035 Uiso 1 1 calc R
H15C H -0.1760 0.3492 0.1831 0.035 Uiso 1 1 calc R
C1 C -0.21888(8) 0.66924(15) 0.34363(8) 0.01766(19) Uani 1 1 d .
C3 C -0.28579(9) 0.64683(17) 0.51993(8) 0.0238(2) Uani 1 1 d .
H3 H -0.2345 0.5671 0.5692 0.029 Uiso 1 1 calc R
C2 C -0.31787(9) 0.60421(16) 0.40075(8) 0.0214(2) Uani 1 1 d .
C23 C 0.10064(8) 0.62968(15) 0.47426(8) 0.0200(2) Uani 1 1 d .
H17A H 0.1194 0.4868 0.4686 0.024 Uiso 1 1 calc R
H17B H 0.1692 0.7085 0.4689 0.024 Uiso 1 1 calc R
C11 C -0.44413(10) 0.8991(2) -0.12297(10) 0.0355(3) Uani 1 1 d .
H11 H -0.4895 1.0078 -0.1551 0.043 Uiso 1 1 calc R
C9 C -0.32776(8) 0.74038(18) 0.03658(8) 0.0235(2) Uani 1 1 d .
C4 C -0.33950(10) 0.8113(2) 0.54581(9) 0.0297(2) Uani 1 1 d .
H4 H -0.3287 0.8626 0.6149 0.036 Uiso 1 1 calc R
C14 C -0.30603(10) 0.5781(2) -0.02675(9) 0.0295(2) Uani 1 1 d .
H14 H -0.2586 0.4710 0.0045 0.035 Uiso 1 1 calc R
C18 C 0.04147(9) 0.79200(17) 0.20570(9) 0.0256(2) Uani 1 1 d .
H19 H 0.0223 0.9245 0.2209 0.031 Uiso 1 1 calc R
C19 C 0.07985(10) 0.7527(2) 0.11255(9) 0.0331(3) Uani 1 1 d .
H20 H 0.0859 0.8584 0.0658 0.040 Uiso 1 1 calc R
C5 C -0.41956(11) 0.9040(2) 0.45027(10) 0.0354(3) Uani 1 1 d .
H5A H -0.3866 1.0284 0.4287 0.043 Uiso 1 1 calc R
H5B H -0.4958 0.9335 0.4646 0.043 Uiso 1 1 calc R
C20 C 0.10900(10) 0.5560(2) 0.08942(9) 0.0343(3) Uani 1 1 d .
H020 H 0.1355 0.5296 0.0276 0.041 Uiso 1 1 calc R
C10 C -0.39655(9) 0.90223(19) -0.01381(9) 0.0280(2) Uani 1 1 d .
H10 H -0.4105 1.0134 0.0265 0.034 Uiso 1 1 calc R
C21 C 0.09852(10) 0.3985(2) 0.15869(9) 0.0313(2) Uani 1 1 d .
H022 H 0.1175 0.2661 0.1429 0.038 Uiso 1 1 calc R
C6 C -0.42828(9) 0.73761(19) 0.36437(8) 0.0265(2) Uani 1 1 d .
H6A H -0.4299 0.7978 0.2950 0.032 Uiso 1 1 calc R
H6B H -0.4987 0.6571 0.3596 0.032 Uiso 1 1 calc R
C12 C -0.42442(10) 0.7354(2) -0.18402(9) 0.0382(3) Uani 1 1 d .
H12 H -0.4578 0.7326 -0.2569 0.046 Uiso 1 1 calc R
C13 C -0.35483(11) 0.5751(2) -0.13653(9) 0.0364(3) Uani 1 1 d .
H13 H -0.3406 0.4655 -0.1778 0.044 Uiso 1 1 calc R
H16 H -0.0136(10) 0.8338(18) 0.3819(9) 0.011(3) Uiso 1 1 d .
H1 H -0.2142(11) 0.825(2) 0.3473(9) 0.018(3) Uiso 1 1 d .
H2 H -0.3361(11) 0.462(2) 0.3849(10) 0.024(3) Uiso 1 1 d .
H1N H -0.1014(11) 0.590(2) 0.4729(11) 0.027(3) Uiso 1 1 d .
H1O H 0.0869(14) 0.786(3) 0.5924(12) 0.039(4) Uiso 1 1 d .

loop_
_atom_site_aniso_label
_atom_site_aniso_U_11
_atom_site_aniso_U_22
_atom_site_aniso_U_33
_atom_site_aniso_U_23
_atom_site_aniso_U_13
_atom_site_aniso_U_12
O1 0.0293(4) 0.0149(3) 0.0184(3) -0.0020(3) 0.0015(3) -0.0022(3)
N1 0.0185(4) 0.0159(4) 0.0155(4) 0.0006(3) 0.0026(3) 0.0000(3)
C8 0.0176(4) 0.0217(5) 0.0221(5) 0.0005(4) 0.0031(4) 0.0007(4)
C7 0.0151(4) 0.0211(5) 0.0199(5) -0.0019(4) 0.0020(3) 0.0002(4)
C22 0.0253(5) 0.0246(5) 0.0227(5) -0.0021(4) 0.0047(4) 0.0023(4)
C16 0.0184(4) 0.0136(4) 0.0196(4) -0.0005(3) 0.0030(3) -0.0001(3)
C17 0.0155(4) 0.0228(5) 0.0195(4) -0.0006(4) 0.0023(3) -0.0002(4)
C15 0.0264(5) 0.0208(5) 0.0206(5) -0.0033(4) 0.0001(4) 0.0007(4)
C1 0.0175(4) 0.0162(4) 0.0185(4) -0.0011(4) 0.0025(3) 0.0007(4)
C3 0.0214(5) 0.0297(6) 0.0212(5) 0.0021(4) 0.0067(4) -0.0047(4)
C2 0.0205(5) 0.0209(5) 0.0230(5) -0.0014(4) 0.0050(4) -0.0023(4)
C23 0.0202(4) 0.0179(5) 0.0205(5) -0.0010(4) 0.0015(4) 0.0004(4)
C11 0.0235(5) 0.0530(8) 0.0280(6) 0.0152(5) 0.0016(4) 0.0023(5)
C9 0.0168(4) 0.0325(5) 0.0214(5) 0.0048(4) 0.0042(4) -0.0020(4)
C4 0.0265(5) 0.0394(6) 0.0251(5) -0.0065(5) 0.0097(4) -0.0057(5)
C14 0.0271(5) 0.0401(6) 0.0222(5) 0.0016(5) 0.0075(4) 0.0034(5)
C18 0.0249(5) 0.0252(5) 0.0272(5) 0.0027(4) 0.0066(4) -0.0012(4)
C19 0.0305(6) 0.0439(7) 0.0270(5) 0.0065(5) 0.0107(5) -0.0051(5)
C5 0.0291(6) 0.0390(7) 0.0381(6) -0.0076(6) 0.0074(5) 0.0104(5)
C20 0.0274(6) 0.0536(8) 0.0240(5) -0.0071(5) 0.0105(4) -0.0020(5)
C10 0.0222(5) 0.0339(6) 0.0271(5) 0.0068(5) 0.0040(4) 0.0008(5)
C21 0.0284(5) 0.0367(6) 0.0294(6) -0.0096(5) 0.0076(4) 0.0043(5)
C6 0.0181(4) 0.0354(6) 0.0261(5) -0.0023(5) 0.0051(4) 0.0010(4)
C12 0.0257(5) 0.0685(9) 0.0190(5) 0.0067(6) 0.0016(4) -0.0045(6)
C13 0.0333(6) 0.0550(8) 0.0225(5) -0.0036(5) 0.0098(5) -0.0004(6)

loop_
_atom_type_symbol
_atom_type_description
_atom_type_scat_dispersion_real
_atom_type_scat_dispersion_imag
_atom_type_scat_source
C C 0.0181 0.0091 'International Tables Vol C Tables 4.2.6.8 and 6.1.1.4'
H H 0.0000 0.0000 'International Tables Vol C Tables 4.2.6.8 and 6.1.1.4'
N N 0.0311 0.0180 'International Tables Vol C Tables 4.2.6.8 and 6.1.1.4'
O O 0.0492 0.0322 'International Tables Vol C Tables 4.2.6.8 and 6.1.1.4'

loop_
_geom_angle_atom_site_label_1
_geom_angle_atom_site_label_2
_geom_angle_atom_site_label_3
_geom_angle
C1 N1 C16 114.18(8)
C7 C8 C9 130.05(11)
C8 C7 C15 125.30(10)
C8 C7 C1 117.88(10)
C15 C7 C1 116.71(9)
C21 C22 C17 120.46(10)
N1 C16 C17 114.96(8)
N1 C16 C23 106.59(8)
C17 C16 C23 109.28(8)
C18 C17 C22 118.60(10)
C18 C17 C16 119.42(10)
C22 C17 C16 121.83(9)
N1 C1 C7 111.52(8)
N1 C1 C2 109.58(8)
C7 C1 C2 110.61(8)
C4 C3 C2 112.16(10)
C3 C2 C6 101.68(8)
C3 C2 C1 112.29(8)
C6 C2 C1 111.19(9)
O1 C23 C16 112.59(8)
C12 C11 C10 120.31(12)
C14 C9 C10 118.06(10)
C14 C9 C8 124.80(10)
C10 C9 C8 117.14(11)
C3 C4 C5 111.77(10)
C9 C14 C13 120.70(12)
C19 C18 C17 120.92(11)
C20 C19 C18 119.96(11)
C4 C5 C6 103.14(11)
C19 C20 C21 119.81(11)
C11 C10 C9 120.97(12)
C20 C21 C22 120.24(12)
C5 C6 C2 105.58(9)
C11 C12 C13 119.89(11)
C12 C13 C14 120.04(13)

loop_
_geom_bond_atom_site_label_1
_geom_bond_atom_site_label_2
_geom_bond_distance
O1 C23 1.4183(13)
N1 C1 1.4799(13)
N1 C16 1.4826(13)
C8 C7 1.3445(16)
C8 C9 1.4767(15)
C7 C15 1.5067(18)
C7 C1 1.5180(14)
C22 C21 1.3918(16)
C22 C17 1.3966(17)
C16 C17 1.5128(14)
C16 C23 1.5352(13)
C17 C18 1.3922(16)
C1 C2 1.5622(14)
C3 C4 1.3284(18)
C3 C2 1.5168(15)
C2 C6 1.5450(16)
C11 C12 1.379(2)
C11 C10 1.3871(17)
C9 C14 1.3969(18)
C9 C10 1.4013(17)
C4 C5 1.4963(18)
C14 C13 1.3970(16)
C18 C19 1.3913(16)
C19 C20 1.385(2)
C5 C6 1.5387(17)
C20 C21 1.387(2)
C12 C13 1.386(2)
